data_4511682
loop_
_publ_author_name
'Croitor, Lilia'
'Coropceanu, Eduard B.'
'Masunov, Art\"em E.'
'Rivera-Jacquez, Hector J.'
'Siminel, Anatolii V.'
'Zelentsov, Vyacheslav I.'
'Datsko, Tatiana Ya.'
'Fonari, Marina S.'

_publ_section_title
;
 Polymeric Luminescent Zn(II) and Cd(II) Dicarboxylates Decorated by Oxime
 Ligands: Tuning the Dimensionality and Adsorption Capacity
;
_journal_issue 8
_journal_name_full 'Crystal Growth &amp; Design'
_journal_page_first 3935
_journal_paper_doi 10.1021/cg5005402
_journal_volume 14
_journal_year 2014
_chemical_formula_moiety 'C12 H18 Cd N2 O6'
_chemical_formula_sum 'C12 H18 Cd N2 O6'
_chemical_formula_weight 398.68
_chemical_name_systematic
; 
 ? 
;
_space_group_IT_number 15
_symmetry_cell_setting monoclinic
_symmetry_space_group_name_Hall '-C 2yc'
_symmetry_space_group_name_H-M 'C 1 2/c 1'
_atom_sites_solution_hydrogens geom
_atom_sites_solution_primary direct
_atom_sites_solution_secondary difmap
_audit_creation_method
;
CrysAlisPro, Oxford Diffraction Ltd.,
Version 1.171.35.21b (release 03-02-2012 CrysAlis171 .NET)
(compiled Feb  3 2012,10:37:01)
;
_cell_angle_alpha 90.00
_cell_angle_beta 114.80(5)
_cell_angle_gamma 90.00
_cell_formula_units_Z 4
_cell_length_a 11.444(6)
_cell_length_b 13.901(2)
_cell_length_c 9.682(3)
_cell_measurement_reflns_used 547
_cell_measurement_temperature 293(2)
_cell_measurement_theta_max 29.0613
_cell_measurement_theta_min 3.6165
_cell_volume 1398.2(10)
_computing_cell_refinement
;
CrysAlisPro, Agilent Technologies,
Version 1.171.35.21b (release 03-02-2012 CrysAlis171 .NET)
(compiled Feb  3 2012,10:37:01)
;
_computing_data_collection
;
CrysAlisPro, Agilent Technologies,
Version 1.171.35.21b (release 03-02-2012 CrysAlis171 .NET)
(compiled Feb  3 2012,10:37:01)
;
_computing_data_reduction
;
CrysAlisPro, Agilent Technologies,
Version 1.171.35.21b (release 03-02-2012 CrysAlis171 .NET)
(compiled Feb  3 2012,10:37:01)
;
_computing_structure_refinement 'SHELXL-97 (Sheldrick, 2008)'
_computing_structure_solution 'SHELXS-97 (Sheldrick, 2008)'
_diffrn_ambient_temperature 293(2)
_diffrn_measured_fraction_theta_full 0.980
_diffrn_measured_fraction_theta_max 0.980
_diffrn_measurement_device_type 'Xcalibur, Eos'
_diffrn_measurement_method '\w scans'
_diffrn_radiation_monochromator graphite
_diffrn_radiation_source 'fine-focus sealed tube'
_diffrn_radiation_type MoK\a
_diffrn_radiation_wavelength 0.71073
_diffrn_reflns_av_R_equivalents 0.0871
_diffrn_reflns_av_sigmaI/netI 0.1150
_diffrn_reflns_limit_h_max 13
_diffrn_reflns_limit_h_min -10
_diffrn_reflns_limit_k_max 16
_diffrn_reflns_limit_k_min -8
_diffrn_reflns_limit_l_max 11
_diffrn_reflns_limit_l_min -10
_diffrn_reflns_number 2234
_diffrn_reflns_theta_full 24.98
_diffrn_reflns_theta_max 24.98
_diffrn_reflns_theta_min 3.74
_exptl_absorpt_coefficient_mu 1.592
_exptl_absorpt_correction_T_max 1.00000
_exptl_absorpt_correction_T_min 0.74180
_exptl_absorpt_correction_type multi-scan
_exptl_absorpt_process_details
;
CrysAlisPro, Agilent Technologies,
Version 1.171.35.21b (release 03-02-2012 CrysAlis171 .NET)
(compiled Feb  3 2012,10:37:01)
Empirical absorption correction using spherical harmonics,
 implemented in SCALE3 ABSPACK scaling algorithm.
;
_exptl_crystal_colour colorless
_exptl_crystal_density_diffrn 1.894
_exptl_crystal_density_method 'not measured'
_exptl_crystal_description prism
_exptl_crystal_F_000 800
_exptl_crystal_size_max 0.25
_exptl_crystal_size_mid 0.06
_exptl_crystal_size_min 0.03
_refine_diff_density_max 0.794
_refine_diff_density_min -1.088
_refine_diff_density_rms 0.183
_refine_ls_extinction_method none
_refine_ls_goodness_of_fit_ref 0.999
_refine_ls_hydrogen_treatment constr
_refine_ls_matrix_type full
_refine_ls_number_parameters 96
_refine_ls_number_reflns 1214
_refine_ls_number_restraints 0
_refine_ls_restrained_S_all 0.999
_refine_ls_R_factor_all 0.0773
_refine_ls_R_factor_gt 0.0471
_refine_ls_shift/su_max 0.000
_refine_ls_shift/su_mean 0.000
_refine_ls_structure_factor_coef Fsqd
_refine_ls_weighting_details 'calc w=1/[\s^2^(Fo^2^)+(0.0146P)^2^+0.0000P] where P=(Fo^2^+2Fc^2^)/3'
_refine_ls_weighting_scheme calc
_refine_ls_wR_factor_gt 0.0709
_refine_ls_wR_factor_ref 0.0819
_reflns_number_gt 943
_reflns_number_total 1214
_reflns_threshold_expression >2sigma(I)
_cod_data_source_file cg5005402_si_002.cif
_cod_data_source_block comp10
_cod_depositor_comments 'Adding full bibliography for 4511672--4511682.cif.'
_cod_original_cell_volume 1398.2(9)
_cod_original_sg_symbol_H-M C2/c
_cod_database_code 4511682

loop_
_symmetry_equiv_pos_as_xyz
'x, y, z'
'-x, y, -z+1/2'
'x+1/2, y+1/2, z'
'-x+1/2, y+1/2, -z+1/2'
'-x, -y, -z'
'x, -y, z-1/2'
'-x+1/2, -y+1/2, -z'
'x+1/2, -y+1/2, z-1/2'

loop_
_atom_site_label
_atom_site_type_symbol
_atom_site_fract_x
_atom_site_fract_y
_atom_site_fract_z
_atom_site_U_iso_or_equiv
_atom_site_adp_type
_atom_site_occupancy
_atom_site_symmetry_multiplicity
_atom_site_calc_flag
_atom_site_refinement_flags
Cd1 Cd 0.0000 0.03268(5) 0.7500 0.0305(2) Uani 1 2 d S
O1 O -0.1195(4) 0.1773(3) 0.4448(4) 0.0404(11) Uani 1 1 d .
H1 H -0.1333 0.1223 0.4108 0.061 Uiso 1 1 calc R
O2 O 0.1398(4) 0.0072(3) 0.6290(4) 0.0348(10) Uani 1 1 d .
O3 O 0.1476(4) -0.0600(3) 0.9165(4) 0.0448(12) Uani 1 1 d .
N1 N -0.0583(4) 0.1739(4) 0.6021(5) 0.0303(12) Uani 1 1 d .
C1 C -0.0345(5) 0.2568(4) 0.6637(6) 0.0252(14) Uani 1 1 d .
C2 C -0.0668(5) 0.3492(4) 0.5795(6) 0.0344(15) Uani 1 1 d .
H2A H -0.1589 0.3596 0.5413 0.041 Uiso 1 1 calc R
H2B H -0.0460 0.3442 0.4924 0.041 Uiso 1 1 calc R
C3 C 0.0030(6) 0.4365(5) 0.6741(6) 0.0462(18) Uani 1 1 d .
H3A H 0.0922 0.4356 0.6889 0.055 Uiso 1 1 calc R
H3B H -0.0363 0.4949 0.6195 0.055 Uiso 1 1 calc R
C4 C 0.1770(5) 0.0654(5) 0.5568(6) 0.0329(15) Uani 1 1 d .
C5 C 0.2633(6) 0.1483(5) 0.6429(6) 0.0399(17) Uani 1 1 d .
H5A H 0.3406 0.1219 0.7226 0.048 Uiso 1 1 calc R
H5B H 0.2191 0.1851 0.6917 0.048 Uiso 1 1 calc R
C6 C 0.3031(6) 0.2169(6) 0.5473(8) 0.064(2) Uani 1 1 d .
H6A H 0.3761 0.2548 0.6142 0.077 Uiso 1 1 calc R
H6B H 0.3302 0.1797 0.4811 0.077 Uiso 1 1 calc R

loop_
_atom_site_aniso_label
_atom_site_aniso_U_11
_atom_site_aniso_U_22
_atom_site_aniso_U_33
_atom_site_aniso_U_23
_atom_site_aniso_U_13
_atom_site_aniso_U_12
Cd1 0.0434(4) 0.0266(4) 0.0223(3) 0.000 0.0145(3) 0.000
O1 0.059(3) 0.034(3) 0.023(2) -0.004(2) 0.012(2) 0.001(2)
O2 0.052(3) 0.032(3) 0.026(2) 0.000(2) 0.022(2) -0.001(2)
O3 0.065(3) 0.047(3) 0.022(2) 0.012(2) 0.019(2) 0.028(2)
N1 0.041(3) 0.030(3) 0.021(2) -0.001(2) 0.014(2) 0.003(2)
C1 0.026(3) 0.027(4) 0.024(3) 0.002(3) 0.013(3) 0.006(3)
C2 0.043(4) 0.027(4) 0.034(3) 0.001(3) 0.017(3) 0.002(3)
C3 0.073(5) 0.033(5) 0.036(4) 0.006(3) 0.027(4) 0.002(4)
C4 0.034(4) 0.036(4) 0.028(3) -0.006(3) 0.013(3) 0.005(3)
C5 0.049(4) 0.040(4) 0.025(3) -0.001(3) 0.011(3) -0.013(3)
C6 0.039(5) 0.059(6) 0.085(6) -0.017(5) 0.016(4) -0.010(4)

loop_
_atom_type_symbol
_atom_type_description
_atom_type_scat_dispersion_real
_atom_type_scat_dispersion_imag
_atom_type_scat_source
C C 0.0033 0.0016 'International Tables Vol C Tables 4.2.6.8 and 6.1.1.4'
H H 0.0000 0.0000 'International Tables Vol C Tables 4.2.6.8 and 6.1.1.4'
Cd Cd -0.8075 1.2024 'International Tables Vol C Tables 4.2.6.8 and 6.1.1.4'
N N 0.0061 0.0033 'International Tables Vol C Tables 4.2.6.8 and 6.1.1.4'
O O 0.0106 0.0060 'International Tables Vol C Tables 4.2.6.8 and 6.1.1.4'

loop_
_geom_angle_atom_site_label_1
_geom_angle_atom_site_label_2
_geom_angle_atom_site_label_3
_geom_angle
_geom_angle_site_symmetry_1
_geom_angle_site_symmetry_3
O3 Cd1 O3 108.2(2) . 2_556
O3 Cd1 N1 96.20(16) . 2_556
O3 Cd1 N1 150.37(16) 2_556 2_556
O3 Cd1 N1 150.37(16) . .
O3 Cd1 N1 96.20(16) 2_556 .
N1 Cd1 N1 67.1(2) 2_556 .
O3 Cd1 O2 78.73(13) . .
O3 Cd1 O2 91.17(14) 2_556 .
N1 Cd1 O2 110.29(15) 2_556 .
N1 Cd1 O2 84.40(15) . .
O3 Cd1 O2 91.17(14) . 2_556
O3 Cd1 O2 78.73(13) 2_556 2_556
N1 Cd1 O2 84.40(15) 2_556 2_556
N1 Cd1 O2 110.29(15) . 2_556
O2 Cd1 O2 162.8(2) . 2_556
N1 O1 H1 109.5 . .
C4 O2 Cd1 129.4(4) . .
C4 O3 Cd1 127.1(4) 6_556 .
C1 N1 O1 113.3(5) . .
C1 N1 Cd1 121.3(4) . .
O1 N1 Cd1 125.4(3) . .
N1 C1 C2 124.8(5) . .
N1 C1 C1 115.2(3) . 2_556
C2 C1 C1 120.0(3) . 2_556
C1 C2 C3 114.3(5) . .
C1 C2 H2A 108.7 . .
C3 C2 H2A 108.7 . .
C1 C2 H2B 108.7 . .
C3 C2 H2B 108.7 . .
H2A C2 H2B 107.6 . .
C3 C3 C2 111.1(4) 2_556 .
C3 C3 H3A 109.4 2_556 .
C2 C3 H3A 109.4 . .
C3 C3 H3B 109.4 2_556 .
C2 C3 H3B 109.4 . .
H3A C3 H3B 108.0 . .
O2 C4 O3 124.3(6) . 6
O2 C4 C5 118.6(5) . .
O3 C4 C5 117.1(5) 6 .
C4 C5 C6 115.6(5) . .
C4 C5 H5A 108.4 . .
C6 C5 H5A 108.4 . .
C4 C5 H5B 108.4 . .
C6 C5 H5B 108.4 . .
H5A C5 H5B 107.4 . .
C6 C6 C5 112.6(7) 7_556 .
C6 C6 H6A 109.1 7_556 .
C5 C6 H6A 109.1 . .
C6 C6 H6B 109.1 7_556 .
C5 C6 H6B 109.1 . .
H6A C6 H6B 107.8 . .

loop_
_geom_bond_atom_site_label_1
_geom_bond_atom_site_label_2
_geom_bond_distance
_geom_bond_site_symmetry_2
Cd1 O3 2.197(4) .
Cd1 O3 2.197(4) 2_556
Cd1 N1 2.356(5) 2_556
Cd1 N1 2.356(5) .
Cd1 O2 2.372(4) .
Cd1 O2 2.372(4) 2_556
O1 N1 1.385(5) .
O1 H1 0.8200 .
O2 C4 1.255(6) .
O3 C4 1.258(6) 6_556
N1 C1 1.273(7) .
C1 C2 1.483(7) .
C1 C1 1.519(10) 2_556
C2 C3 1.529(8) .
C2 H2A 0.9700 .
C2 H2B 0.9700 .
C3 C3 1.500(9) 2_556
C3 H3A 0.9700 .
C3 H3B 0.9700 .
C4 O3 1.258(6) 6
C4 C5 1.519(8) .
C5 C6 1.525(9) .
C5 H5A 0.9700 .
C5 H5B 0.9700 .
C6 C6 1.493(13) 7_556
C6 H6A 0.9700 .
C6 H6B 0.9700 .

loop_
_geom_hbond_atom_site_label_D
_geom_hbond_atom_site_label_H
_geom_hbond_atom_site_label_A
_geom_hbond_distance_DH
_geom_hbond_distance_HA
_geom_hbond_distance_DA
_geom_hbond_angle_DHA
_geom_hbond_site_symmetry_A
O1 H1 O2 0.82 1.84 2.646(6) 168.9 5_556
